data_1559551
loop_
_publ_author_name
'Elding, M.'
'Albertsson, J.'
'Svensson, G.'
'Eberson, L.'

_publ_section_title
;
 Organic 'Hypervalent' Bromine Compounds: the Structure of a Linear
 N-Bromotetramethylsuccinimide-Tetramethylsuccinimidate Complex in the
 Solid State
;
_journal_name_full 'Acta Chemica Scandinavica'
_journal_page_first 135
_journal_page_last 138
_journal_paper_doi 10.3891/acta.chem.scand.44-0135
_journal_volume 44
_journal_year 1990
_chemical_formula_sum 'C24 H44 Br N3 O4'
_chemical_formula_weight 518.5
_chemical_name_common
;
tetraethylammonium   
bis(2,2,3,3-tetramethyl-2,5-pyrrolidinedionato)bromate(1-)
[N(C2H5)4][Br(C8H12NO2)2]
;
_space_group_IT_number 62
_space_group_name_Hall '-P 2ac 2n'
_space_group_name_H-M_alt 'P n m a'
_symmetry_cell_setting orthorhombic
_symmetry_Int_Tables_number 62
_symmetry_space_group_name_Hall '-P 2ac 2n'
_symmetry_space_group_name_H-M 'P n m a'
_cell_angle_alpha 90.
_cell_angle_beta 90.
_cell_angle_gamma 90.
_cell_formula_units_Z 4
_cell_length_a 9.739(3)
_cell_length_b 25.869(5)
_cell_length_c 10.942(2)
_cell_volume 2756.7(11)
_diffrn_ambient_temperature 173
_diffrn_radiation_probe x-ray
_diffrn_radiation_type MoK\a
_diffrn_radiation_wavelength 0.71069
_exptl_absorpt_coefficient_mu 1.493
_exptl_crystal_density_diffrn 1.25
_exptl_crystal_F_000 972
_refine_ls_goodness_of_fit_ref 1.262
_refine_ls_number_parameters 154
_refine_ls_number_reflns 1314
_refine_ls_R_factor_gt 0.045
_refine_ls_wR_factor_gt 0.069
_cod_data_source_file Acta-Chem-Scand-1990-44-135.cif
_cod_data_source_block 1
_cod_database_code 1559551

loop_
_space_group_symop_id
_space_group_symop_operation_xyz
1 x,y,z
2 1/2-x,-y,1/2+z
3 1/2+x,1/2-y,1/2-z
4 -x,1/2+y,-z
5 -x,-y,-z
6 1/2+x,y,1/2-z
7 1/2-x,1/2+y,1/2+z
8 x,1/2-y,z

loop_
_atom_site_label
_atom_site_type_symbol
_atom_site_thermal_displace_type
_atom_site_fract_x
_atom_site_fract_y
_atom_site_fract_z
_atom_site_occupancy
_atom_site_U_iso_or_equiv
_atom_site_calc_flag
_atom_site_refinement_flags
_atom_site_disorder_assembly
_atom_site_disorder_group
Br Br Uiso 0.22850(10) 0.25000 0.48630(10) 1.000 0.0270(10) . . . .
O1 O Uiso 0.3622(6) 0.1550(2) 0.3153(4) 1.000 0.047(2) . . . .
O4 O Uiso 0.1156(5) 0.1545(2) 0.6683(4) 1.000 0.042(2) . . . .
N1 N Uiso 0.2326(5) 0.1685(2) 0.4887(4) 1.000 0.027(2) . . . .
C1 C Uiso 0.2985(7) 0.1392(2) 0.4033(5) 1.000 0.027(2) . . . .
C2 C Uiso 0.2747(7) 0.0824(3) 0.4308(5) 1.000 0.028(2) . . . .
C3 C Uiso 0.2317(7) 0.0834(2) 0.5667(5) 1.000 0.027(2) . . . .
C4 C Uiso 0.1834(7) 0.1391(2) 0.5824(6) 1.000 0.027(2) . . . .
C21 C Uiso 0.3955(8) 0.0485(3) 0.3968(7) 1.000 0.040(3) . . . .
C22 C Uiso 0.1509(8) 0.0678(3) 0.3481(7) 1.000 0.047(3) . . . .
C31 C Uiso 0.3585(8) 0.0794(3) 0.6519(6) 1.000 0.050(3) . . . .
C32 C Uiso 0.1238(9) 0.0435(3) 0.6067(7) 1.000 0.051(3) . . . .
N2 N Uiso 0.2496(6) 0.75000 0.4933(5) 1.000 0.026(3) . . . .
C10 C Uiso 0.2578(9) 0.75000 0.3543(7) 1.000 0.032(3) . . . .
C20 C Uiso 0.1192(11) 0.75000 0.2919(9) 1.000 0.059(5) . . . .
C30 C Uiso 0.1715(8) 0.7026(3) 0.5389(6) 1.000 0.042(3) . . . .
C40 C Uiso 0.2353(9) 0.6506(3) 0.5066(7) 1.000 0.063(3) . . . .
C50 C Uiso 0.3951(10) 0.75000 0.5412(9) 1.000 0.034(3) . . . .
C60 C Uiso 0.4103(11) 0.75000 0.6780(9) 1.000 0.047(4) . . . .

loop_
_atom_type_symbol
_atom_type_description
_atom_type_scat_dispersion_real
_atom_type_scat_dispersion_imag
_atom_type_scat_source
C C 0.0033 0.0016 ' International Tables Vol C Tables 4.2.6.8 and 6.1.1.4'
Br Br -0.2901 2.4595 ' International Tables Vol C Tables 4.2.6.8 and 6.1.1.4'
N N 0.0061 0.0033 ' International Tables Vol C Tables 4.2.6.8 and 6.1.1.4'
O O 0.0106 0.0060 ' International Tables Vol C Tables 4.2.6.8 and 6.1.1.4'

loop_
_geom_angle_atom_site_label_1
_geom_angle_atom_site_label_2
_geom_angle_atom_site_label_3
_geom_angle
_geom_angle_site_symmetry_1
_geom_angle_site_symmetry_2
_geom_angle_site_symmetry_3
_geom_angle_publ_flag
N1 Br N1 177.40(19) . . 8_555 yes
Br N1 C1 123.8(4) . . . yes
Br N1 C4 124.1(4) . . . yes
C1 N1 C4 111.8(5) . . . yes
O1 C1 N1 126.6(5) . . . yes
O1 C1 C2 124.1(5) . . . yes
N1 C1 C2 109.3(5) . . . yes
C1 C2 C3 102.5(5) . . . no
C1 C2 C21 113.2(6) . . . no
C1 C2 C22 103.8(5) . . . no
C3 C2 C21 117.2(6) . . . no
C3 C2 C22 110.7(6) . . . no
C21 C2 C22 108.6(6) . . . no
C2 C3 C4 102.0(5) . . . no
C2 C3 C31 111.2(5) . . . no
C2 C3 C32 116.6(5) . . . no
C4 C3 C31 103.9(5) . . . no
C4 C3 C32 113.1(6) . . . no
C31 C3 C32 109.2(5) . . . no
O4 C4 N1 126.1(5) . . . yes
O4 C4 C3 124.3(5) . . . yes
N1 C4 C3 109.5(5) . . . yes
C10 N2 C30 110.6(4) . . . yes
C10 N2 C50 107.3(6) . . . yes
C10 N2 C30 110.6(4) . . 8_565 yes
C30 N2 C50 110.7(4) . . . yes
C30 N2 C30 106.9(5) . . 8_565 yes
C30 N2 C50 110.7(4) 8_565 . . yes
N2 C10 C20 113.8(7) . . . yes
N2 C30 C40 115.5(6) . . . yes
N2 C50 C60 116.0(8) . . . yes

loop_
_geom_bond_atom_site_label_1
_geom_bond_atom_site_label_2
_geom_bond_distance
_geom_bond_site_symmetry_1
_geom_bond_site_symmetry_2
_geom_bond_publ_flag
Br N1 2.109(5) . . yes
Br N1 2.109(5) . 8_555 yes
O1 C1 1.216(8) . . yes
O4 C4 1.216(8) . . yes
N1 C1 1.364(7) . . yes
N1 C4 1.364(8) . . yes
C1 C2 1.518(9) . . no
C2 C3 1.545(8) . . no
C2 C21 1.514(11) . . no
C2 C22 1.554(10) . . no
C3 C4 1.525(8) . . no
C3 C31 1.551(10) . . no
C3 C32 1.537(10) . . no
N2 C10 1.523(9) . . yes
N2 C30 1.527(8) . . yes
N2 C50 1.511(11) . . yes
N2 C30 1.527(8) . 8_565 yes
C10 C20 1.513(14) . . no
C30 C40 1.523(11) . . no
C50 C60 1.504(14) . . no

loop_
_geom_torsion_atom_site_label_1
_geom_torsion_atom_site_label_2
_geom_torsion_atom_site_label_3
_geom_torsion_atom_site_label_4
_geom_torsion
_geom_torsion_site_symmetry_1
_geom_torsion_site_symmetry_2
_geom_torsion_site_symmetry_3
_geom_torsion_site_symmetry_4
_geom_torsion_publ_flag
Br N1 C1 O1 -0.4(9) . . . . no
Br N1 C1 C2 -177.6(4) . . . . no
C4 N1 C1 O1 -173.6(7) . . . . no
C4 N1 C1 C2 9.3(7) . . . . no
Br N1 C4 O4 10.2(9) . . . . no
Br N1 C4 C3 -167.3(4) . . . . no
C1 N1 C4 O4 -176.7(6) . . . . no
C1 N1 C4 C3 5.8(7) . . . . no
O1 C1 C2 C3 163.0(6) . . . . no
O1 C1 C2 C21 35.9(9) . . . . no
O1 C1 C2 C22 -81.6(8) . . . . no
N1 C1 C2 C3 -19.7(7) . . . . no
N1 C1 C2 C21 -146.8(5) . . . . no
N1 C1 C2 C22 95.7(6) . . . . no
C1 C2 C3 C4 21.3(6) . . . . no
C1 C2 C3 C31 -89.0(6) . . . . no
C1 C2 C3 C32 144.9(6) . . . . no
C21 C2 C3 C4 145.8(6) . . . . no
C21 C2 C3 C31 35.5(8) . . . . no
C21 C2 C3 C32 -90.5(8) . . . . no
C22 C2 C3 C4 -88.9(7) . . . . no
C22 C2 C3 C31 160.8(6) . . . . no
C22 C2 C3 C32 34.8(8) . . . . no
C2 C3 C4 O4 164.8(6) . . . . no
C2 C3 C4 N1 -17.6(7) . . . . no
C31 C3 C4 O4 -79.5(8) . . . . no
C31 C3 C4 N1 98.1(6) . . . . no
C32 C3 C4 O4 38.8(9) . . . . no
C32 C3 C4 N1 -143.6(6) . . . . no
C30 N2 C10 C20 59.1(4) . . . . no
C50 N2 C10 C20 180.00 . . . . no
C10 N2 C30 C40 61.4(7) . . . . no
C50 N2 C30 C40 -57.5(7) . . . . no
C30 N2 C30 C40 -178.1(6) 8_565 . . . no
C10 N2 C50 C60 180.00 . . . . no
C30 N2 C50 C60 -59.2(4) . . . . no
